data_7221538
loop_
_publ_author_name
'Nayek, Hari Pada'
'Mahato, Mamata'
'Jana, Partha P.'
'Harms, Klaus'

_publ_section_title
;
 Lanthanide (III) Morpholine 4-Dithiocarbamate Complexes: Pr(III)
 Derivative Shows First Example of Polymeric Lanthanide(III)
 Dithiocarbamate
;
_journal_name_full 'RSC Adv.'
_journal_paper_doi 10.1039/C5RA09595F
_journal_year 2015
_chemical_formula_sum 'C29 H36 Cl4 N5 O3 Pr S6'
_chemical_formula_weight 977.70
_space_group_crystal_system monoclinic
_space_group_IT_number 14
_space_group_name_Hall '-P 2ybc'
_space_group_name_H-M_alt 'P 1 21/c 1'
_symmetry_space_group_name_Hall '-P 2ybc'
_symmetry_space_group_name_H-M 'P 1 21/c 1'
_atom_sites_solution_hydrogens geom
_audit_creation_method SHELXL-2014/7
_audit_update_record
;
2015-06-21 deposited with the CCDC.
2015-07-13 downloaded from the CCDC.
;
_cell_angle_alpha 90
_cell_angle_beta 128.037(2)
_cell_angle_gamma 90
_cell_formula_units_Z 4
_cell_length_a 17.8590(4)
_cell_length_b 10.2274(3)
_cell_length_c 27.1517(7)
_cell_measurement_reflns_used 8149
_cell_measurement_temperature 293(2)
_cell_measurement_theta_max 28.9060
_cell_measurement_theta_min 2.4230
_cell_volume 3906.0(2)
_computing_structure_refinement 'SHELXL-2014/7 (Sheldrick, 2014)'
_diffrn_ambient_temperature 293(2)
_diffrn_measured_fraction_theta_full 0.999
_diffrn_measured_fraction_theta_max 0.995
_diffrn_measurement_device_type 'Xcalibur, Eos'
_diffrn_measurement_method '\w scans'
_diffrn_radiation_type MoK\a
_diffrn_radiation_wavelength 0.71073
_diffrn_reflns_av_R_equivalents 0.0547
_diffrn_reflns_av_unetI/netI 0.0555
_diffrn_reflns_laue_measured_fraction_full 0.999
_diffrn_reflns_laue_measured_fraction_max 0.995
_diffrn_reflns_limit_h_max 22
_diffrn_reflns_limit_h_min -22
_diffrn_reflns_limit_k_max 12
_diffrn_reflns_limit_k_min -12
_diffrn_reflns_limit_l_max 34
_diffrn_reflns_limit_l_min -34
_diffrn_reflns_number 33541
_diffrn_reflns_point_group_measured_fraction_full 0.999
_diffrn_reflns_point_group_measured_fraction_max 0.995
_diffrn_reflns_theta_full 25.242
_diffrn_reflns_theta_max 27.000
_diffrn_reflns_theta_min 2.462
_diffrn_source 'fine-focus sealed tube'
_exptl_absorpt_coefficient_mu 1.880
_exptl_absorpt_correction_type none
_exptl_crystal_colour green
_exptl_crystal_density_diffrn 1.663
_exptl_crystal_description block
_exptl_crystal_F_000 1968
_exptl_crystal_size_max 0.20
_exptl_crystal_size_mid 0.17
_exptl_crystal_size_min 0.12
_refine_diff_density_max 1.103
_refine_diff_density_min -0.827
_refine_diff_density_rms 0.111
_refine_ls_extinction_method none
_refine_ls_goodness_of_fit_ref 1.058
_refine_ls_hydrogen_treatment constr
_refine_ls_matrix_type full
_refine_ls_number_parameters 519
_refine_ls_number_reflns 8482
_refine_ls_number_restraints 0
_refine_ls_restrained_S_all 1.058
_refine_ls_R_factor_all 0.0783
_refine_ls_R_factor_gt 0.0541
_refine_ls_shift/su_max 0.000
_refine_ls_shift/su_mean 0.000
_refine_ls_structure_factor_coef Fsqd
_refine_ls_weighting_details 'w=1/[\s^2^(Fo^2^)+(0.0604P)^2^+5.3427P] where P=(Fo^2^+2Fc^2^)/3'
_refine_ls_weighting_scheme calc
_refine_ls_wR_factor_gt 0.1209
_refine_ls_wR_factor_ref 0.1305
_reflns_Friedel_coverage 0.000
_reflns_number_gt 6540
_reflns_number_total 8482
_reflns_threshold_expression 'I > 2\s(I)'
_cod_data_source_file c5ra09595f2.cif
_cod_data_source_block 1
_cod_original_cell_volume 3906.00(19)
_cod_database_code 7221538
_shelx_shelxl_version_number 2014/7
_shelx_space_group_comment
;
The symmetry employed for this shelxl refinement is uniquely defined
by the following loop, which should always be used as a source of
symmetry information in preference to the above space-group names.
They are only intended as comments.
;

loop_
_space_group_symop_operation_xyz
'x, y, z'
'-x, y+1/2, -z+1/2'
'-x, -y, -z'
'x, -y-1/2, z-1/2'

loop_
_atom_site_label
_atom_site_type_symbol
_atom_site_fract_x
_atom_site_fract_y
_atom_site_fract_z
_atom_site_U_iso_or_equiv
_atom_site_adp_type
_atom_site_occupancy
_atom_site_site_symmetry_order
_atom_site_calc_flag
_atom_site_refinement_flags_posn
_atom_site_refinement_flags_adp
_atom_site_refinement_flags_occupancy
_atom_site_disorder_assembly
_atom_site_disorder_group
C1 C 0.4461(4) 0.6183(6) 0.7875(3) 0.0478(14) Uani 1 1 d . . . . .
H1 H 0.3999 0.6830 0.7716 0.057 Uiso 1 1 calc R U . . .
C2 C 0.5355(5) 0.6554(7) 0.8072(3) 0.0538(16) Uani 1 1 d . . . . .
H2 H 0.5484 0.7423 0.8050 0.065 Uiso 1 1 calc R U . . .
C3 C 0.6032(4) 0.5632(7) 0.8296(3) 0.0546(17) Uani 1 1 d . . . . .
H3 H 0.6638 0.5865 0.8435 0.066 Uiso 1 1 calc R U . . .
C4 C 0.5821(4) 0.4309(6) 0.8320(3) 0.0453(14) Uani 1 1 d . . . . .
C5 C 0.4898(3) 0.4033(5) 0.8117(2) 0.0332(11) Uani 1 1 d . . . . .
C6 C 0.6495(4) 0.3278(8) 0.8529(3) 0.0609(18) Uani 1 1 d . . . . .
H6 H 0.7101 0.3472 0.8659 0.073 Uiso 1 1 calc R U . . .
C7 C 0.6269(4) 0.2044(7) 0.8541(3) 0.0589(18) Uani 1 1 d . . . . .
H7 H 0.6719 0.1389 0.8675 0.071 Uiso 1 1 calc R U . . .
C8 C 0.5340(4) 0.1704(6) 0.8349(3) 0.0434(13) Uani 1 1 d . . . . .
C9 C 0.4663(4) 0.2702(5) 0.8140(2) 0.0343(11) Uani 1 1 d . . . . .
C10 C 0.5084(5) 0.0422(6) 0.8349(3) 0.0546(16) Uani 1 1 d . . . . .
H10 H 0.5524 -0.0251 0.8491 0.066 Uiso 1 1 calc R U . . .
C11 C 0.4197(5) 0.0163(6) 0.8140(3) 0.0577(17) Uani 1 1 d . . . . .
H11 H 0.4010 -0.0694 0.8124 0.069 Uiso 1 1 calc R U . . .
C12 C 0.3560(4) 0.1188(6) 0.7948(3) 0.0527(15) Uani 1 1 d . . . . .
H12 H 0.2951 0.0987 0.7811 0.063 Uiso 1 1 calc R U . . .
C13 C 0.1146(4) 0.2025(7) 0.7583(3) 0.0608(19) Uani 1 1 d . . . . .
C14A C 0.0361(13) 0.152(2) 0.8092(7) 0.060(6) Uani 0.422(17) 1 d . . P A 1
H14A H 0.0936 0.1038 0.8401 0.072 Uiso 0.422(17) 1 calc R U P A 1
H14B H 0.0403 0.2358 0.8276 0.072 Uiso 0.422(17) 1 calc R U P A 1
C15A C 0.0242(17) 0.599(2) 0.7001(12) 0.053(6) Uani 0.422(17) 1 d . . P A 1
H15A H 0.0582 0.6643 0.6950 0.063 Uiso 0.422(17) 1 calc R U P A 1
H15B H -0.0043 0.5411 0.6644 0.063 Uiso 0.422(17) 1 calc R U P A 1
C16A C -0.0620(9) 0.1547(18) 0.6964(6) 0.047(5) Uani 0.422(17) 1 d . . P A 1
H16A H -0.1014 0.2293 0.6887 0.056 Uiso 0.422(17) 1 calc R U P A 1
H16B H -0.0581 0.1500 0.6623 0.056 Uiso 0.422(17) 1 calc R U P A 1
C17A C 0.105(10) 0.542(13) 0.804(6) 0.090(12) Uani 0.422(17) 1 d . . P A 1
H17A H 0.1717 0.5453 0.8398 0.108 Uiso 0.422(17) 1 calc R U P A 1
H17B H 0.0770 0.4682 0.8093 0.108 Uiso 0.422(17) 1 calc R U P A 1
N4A N 0.0337(11) 0.176(2) 0.7550(7) 0.046(4) Uani 0.422(17) 1 d . . P A 1
C14B C 0.0682(9) 0.062(2) 0.8108(6) 0.071(5) Uani 0.578(17) 1 d . . P A 2
H14C H 0.1116 -0.0119 0.8282 0.085 Uiso 0.578(17) 1 calc R U P A 2
H14D H 0.0986 0.1309 0.8419 0.085 Uiso 0.578(17) 1 calc R U P A 2
C15B C 0.0030(12) 0.528(3) 0.6950(8) 0.077(7) Uani 0.578(17) 1 d . . P A 2
H15C H 0.0060 0.5859 0.6679 0.092 Uiso 0.578(17) 1 calc R U P A 2
H15D H -0.0114 0.4420 0.6763 0.092 Uiso 0.578(17) 1 calc R U P A 2
C16B C -0.0278(8) 0.0512(16) 0.6976(5) 0.060(4) Uani 0.578(17) 1 d . . P A 2
H16C H -0.0376 0.0903 0.6615 0.072 Uiso 0.578(17) 1 calc R U P A 2
H16D H -0.0176 -0.0418 0.6970 0.072 Uiso 0.578(17) 1 calc R U P A 2
C17B C 0.107(7) 0.568(9) 0.807(5) 0.090(12) Uani 0.578(17) 1 d . . P A 2
H17C H 0.1590 0.5228 0.8446 0.108 Uiso 0.578(17) 1 calc R U P A 2
H17D H 0.1223 0.6603 0.8130 0.108 Uiso 0.578(17) 1 calc R U P A 2
N4B N 0.0587(8) 0.1086(17) 0.7551(5) 0.054(3) Uani 0.578(17) 1 d . . P A 2
C18 C 0.1808(4) 0.4874(6) 0.6103(3) 0.0387(12) Uani 1 1 d . . . . .
C19 C 0.1611(7) 0.4098(8) 0.5166(4) 0.084(3) Uani 1 1 d . . . . .
H19A H 0.2083 0.3458 0.5454 0.101 Uiso 1 1 calc R U . . .
H19B H 0.1014 0.3643 0.4872 0.101 Uiso 1 1 calc R U . . .
C20 C 0.1897(8) 0.4698(11) 0.4837(4) 0.107(3) Uani 1 1 d . . . . .
H20A H 0.2545 0.5007 0.5138 0.128 Uiso 1 1 calc R U . . .
H20B H 0.1899 0.4041 0.4580 0.128 Uiso 1 1 calc R U . . .
C21 C 0.1260(7) 0.6683(10) 0.4790(4) 0.090(3) Uani 1 1 d . . . . .
H21A H 0.0833 0.7367 0.4507 0.108 Uiso 1 1 calc R U . . .
H21B H 0.1881 0.7074 0.5091 0.108 Uiso 1 1 calc R U . . .
C22 C 0.0920(6) 0.6194(8) 0.5125(4) 0.076(2) Uani 1 1 d . . . . .
H22A H 0.0258 0.5938 0.4828 0.091 Uiso 1 1 calc R U . . .
H22B H 0.0962 0.6882 0.5388 0.091 Uiso 1 1 calc R U . . .
C23 C 0.3421(4) 0.6667(6) 0.8748(3) 0.0461(14) Uani 1 1 d . . . . .
C24A C 0.4461(18) 0.725(3) 0.9851(9) 0.069(7) Uani 0.455(19) 1 d . . P B 1
H24A H 0.4295 0.6488 0.9980 0.082 Uiso 0.455(19) 1 calc R U P B 1
H24B H 0.5009 0.7012 0.9875 0.082 Uiso 0.455(19) 1 calc R U P B 1
C25A C 0.4710(14) 0.8159(16) 1.0245(7) 0.062(5) Uani 0.455(19) 1 d . . P B 1
H25A H 0.5359 0.8373 1.0418 0.074 Uiso 0.455(19) 1 calc R U P B 1
H25B H 0.4745 0.7755 1.0582 0.074 Uiso 0.455(19) 1 calc R U P B 1
C26A C 0.3803(15) 0.9739(16) 0.9489(8) 0.061(5) Uani 0.455(19) 1 d . . P B 1
H26A H 0.3223 1.0210 0.9330 0.073 Uiso 0.455(19) 1 calc R U P B 1
H26B H 0.4224 1.0360 0.9501 0.073 Uiso 0.455(19) 1 calc R U P B 1
C27A C 0.3595(18) 0.894(2) 0.9093(10) 0.056(5) Uani 0.455(19) 1 d . . P B 1
H27A H 0.3980 0.9139 0.8963 0.067 Uiso 0.455(19) 1 calc R U P B 1
H27B H 0.2941 0.9117 0.8736 0.067 Uiso 0.455(19) 1 calc R U P B 1
O3A O 0.4236(15) 0.942(3) 1.0131(12) 0.068(5) Uani 0.455(19) 1 d . . P B 1
C24B C 0.4033(17) 0.720(2) 0.9864(9) 0.070(5) Uani 0.545(19) 1 d . . P B 2
H24C H 0.3716 0.6393 0.9828 0.084 Uiso 0.545(19) 1 calc R U P B 2
H24D H 0.4698 0.6977 1.0089 0.084 Uiso 0.545(19) 1 calc R U P B 2
C25B C 0.4011(18) 0.7761(18) 1.0153(8) 0.086(7) Uani 0.545(19) 1 d . . P B 2
H25C H 0.4616 0.7653 1.0564 0.103 Uiso 0.545(19) 1 calc R U P B 2
H25D H 0.3532 0.7388 1.0174 0.103 Uiso 0.545(19) 1 calc R U P B 2
C26B C 0.3183(16) 0.9334(18) 0.9409(7) 0.073(6) Uani 0.545(19) 1 d . . P B 2
H26C H 0.2559 0.9328 0.9309 0.088 Uiso 0.545(19) 1 calc R U P B 2
H26D H 0.3295 1.0228 0.9351 0.088 Uiso 0.545(19) 1 calc R U P B 2
C27B C 0.3111(16) 0.8805(18) 0.9061(8) 0.072(6) Uani 0.545(19) 1 d . . P B 2
H27C H 0.3267 0.9392 0.8855 0.086 Uiso 0.545(19) 1 calc R U P B 2
H27D H 0.2440 0.8599 0.8756 0.086 Uiso 0.545(19) 1 calc R U P B 2
O3B O 0.3834(16) 0.910(2) 1.0062(10) 0.087(6) Uani 0.545(19) 1 d . . P B 2
C31 C 0.6366(8) 0.6105(10) 0.9806(5) 0.112(3) Uani 1 1 d . . . . .
H31A H 0.5879 0.5531 0.9477 0.134 Uiso 1 1 calc R U . . .
H31B H 0.6361 0.6006 1.0159 0.134 Uiso 1 1 calc R U . . .
C32 C 0.1104(13) 0.5655(13) 0.1393(12) 0.263(13) Uani 1 1 d . . . . .
H32A H 0.1302 0.5033 0.1723 0.316 Uiso 1 1 calc R U . . .
H32B H 0.1464 0.6459 0.1573 0.316 Uiso 1 1 calc R U . . .
N1 N 0.4219(3) 0.4970(4) 0.7898(2) 0.0342(9) Uani 1 1 d . . . . .
N2 N 0.3765(3) 0.2431(4) 0.7947(2) 0.0375(10) Uani 1 1 d . . . . .
N3 N 0.1491(4) 0.5062(5) 0.5516(2) 0.0542(13) Uani 1 1 d . . . . .
N5 N 0.3659(5) 0.7526(6) 0.9188(2) 0.083(2) Uani 1 1 d . . . . .
O1 O 0.1330(4) 0.5751(7) 0.4452(2) 0.0932(19) Uani 1 1 d . . . . .
O2 O 0.0996(3) 0.5199(5) 0.75250(19) 0.0564(11) Uani 1 1 d . . . . .
Cl4 Cl 0.7455(2) 0.5597(4) 1.00285(17) 0.1421(12) Uani 1 1 d . . . . .
Cl3 Cl 0.6068(2) 0.7685(3) 0.95457(12) 0.1073(8) Uani 1 1 d . . . . .
Cl1 Cl 0.1192(3) 0.4930(6) 0.0766(4) 0.275(4) Uani 1 1 d . . . . .
Cl2 Cl -0.0178(4) 0.5942(5) 0.0883(3) 0.247(3) Uani 1 1 d . . . . .
Pr1 Pr 0.25171(2) 0.43589(3) 0.75968(2) 0.03214(10) Uani 1 1 d . . . . .
S1 S 0.10151(11) 0.23973(18) 0.69205(7) 0.0567(4) Uani 1 1 d . . . . .
S2 S 0.21584(10) 0.25289(17) 0.82928(7) 0.0506(4) Uani 1 1 d . . . . .
S3 S 0.24725(11) 0.35387(15) 0.65264(7) 0.0480(4) Uani 1 1 d . . . . .
S4 S 0.15648(12) 0.59944(16) 0.64600(7) 0.0514(4) Uani 1 1 d . . . . .
S5 S 0.37914(10) 0.50663(15) 0.89367(7) 0.0447(3) Uani 1 1 d . . . . .
S6 S 0.27350(11) 0.71406(14) 0.79787(7) 0.0459(4) Uani 1 1 d . . . . .

loop_
_atom_site_aniso_label
_atom_site_aniso_U_11
_atom_site_aniso_U_22
_atom_site_aniso_U_33
_atom_site_aniso_U_23
_atom_site_aniso_U_13
_atom_site_aniso_U_12
C1 0.060(4) 0.038(3) 0.061(4) 0.000(3) 0.046(3) -0.003(3)
C2 0.066(4) 0.047(4) 0.065(4) -0.009(3) 0.049(4) -0.017(3)
C3 0.050(3) 0.072(5) 0.053(4) -0.015(3) 0.037(3) -0.025(3)
C4 0.038(3) 0.060(4) 0.042(3) -0.009(3) 0.027(3) -0.007(3)
C5 0.033(3) 0.041(3) 0.028(3) -0.002(2) 0.020(2) 0.000(2)
C6 0.033(3) 0.082(5) 0.064(4) -0.006(4) 0.028(3) -0.002(3)
C7 0.038(3) 0.071(5) 0.061(4) -0.001(3) 0.027(3) 0.018(3)
C8 0.045(3) 0.046(4) 0.038(3) 0.000(3) 0.025(3) 0.008(3)
C9 0.037(3) 0.040(3) 0.027(3) 0.002(2) 0.020(2) 0.007(2)
C10 0.063(4) 0.047(4) 0.054(4) 0.009(3) 0.036(3) 0.019(3)
C11 0.086(5) 0.029(3) 0.069(4) 0.003(3) 0.053(4) 0.004(3)
C12 0.054(4) 0.044(4) 0.066(4) -0.004(3) 0.040(3) -0.012(3)
C13 0.049(3) 0.092(5) 0.044(4) 0.001(3) 0.030(3) -0.026(4)
C14A 0.043(10) 0.102(17) 0.035(8) -0.007(9) 0.025(8) -0.032(10)
C15A 0.039(11) 0.084(16) 0.048(12) -0.012(11) 0.033(10) -0.008(10)
C16A 0.029(7) 0.065(12) 0.034(8) -0.003(7) 0.013(6) -0.013(7)
C17A 0.053(6) 0.17(4) 0.039(10) 0.00(2) 0.025(7) 0.048(19)
N4A 0.029(7) 0.085(13) 0.031(7) 0.003(8) 0.022(6) -0.012(7)
C14B 0.042(7) 0.130(15) 0.043(7) 0.013(8) 0.028(6) -0.010(8)
C15B 0.033(8) 0.14(2) 0.035(7) -0.021(12) 0.011(6) 0.026(10)
C16B 0.046(6) 0.088(12) 0.048(7) -0.006(6) 0.029(6) -0.020(7)
C17B 0.053(6) 0.17(4) 0.039(10) 0.00(2) 0.025(7) 0.048(19)
N4B 0.031(6) 0.097(11) 0.038(5) 0.000(6) 0.024(5) -0.011(6)
C18 0.032(3) 0.044(3) 0.045(3) -0.005(3) 0.026(3) -0.008(2)
C19 0.108(7) 0.089(6) 0.069(5) 0.001(4) 0.061(5) 0.023(5)
C20 0.145(9) 0.135(9) 0.072(6) 0.020(6) 0.082(7) 0.040(7)
C21 0.102(7) 0.110(7) 0.061(5) 0.020(5) 0.051(5) 0.011(5)
C22 0.090(6) 0.080(5) 0.065(5) 0.019(4) 0.051(5) 0.026(5)
C23 0.049(3) 0.041(3) 0.040(3) 0.000(3) 0.023(3) 0.002(3)
C24A 0.088(16) 0.082(14) 0.020(8) 0.005(7) 0.025(11) 0.047(14)
C25A 0.072(12) 0.055(10) 0.042(9) 0.000(7) 0.027(8) 0.004(9)
C26A 0.066(11) 0.051(10) 0.060(11) -0.003(8) 0.035(9) 0.002(8)
C27A 0.080(14) 0.051(10) 0.053(11) 0.002(8) 0.049(12) 0.015(10)
O3A 0.079(12) 0.063(11) 0.051(8) -0.023(7) 0.034(10) -0.008(9)
C24B 0.091(16) 0.058(10) 0.041(9) 0.000(7) 0.030(10) 0.018(10)
C25B 0.14(2) 0.076(12) 0.054(9) 0.002(8) 0.070(12) 0.040(12)
C26B 0.110(15) 0.058(10) 0.062(10) 0.005(8) 0.059(10) 0.036(10)
C27B 0.087(14) 0.054(9) 0.047(9) -0.006(7) 0.028(10) 0.024(10)
O3B 0.117(16) 0.077(13) 0.054(9) -0.007(8) 0.046(12) 0.031(10)
C31 0.133(9) 0.108(8) 0.139(9) -0.004(7) 0.106(8) -0.018(7)
C32 0.25(2) 0.078(10) 0.55(4) 0.091(15) 0.30(3) 0.044(11)
N1 0.037(2) 0.033(2) 0.040(3) -0.0008(19) 0.027(2) 0.0001(19)
N2 0.036(2) 0.034(2) 0.044(3) 0.001(2) 0.026(2) 0.0012(19)
N3 0.064(3) 0.063(3) 0.040(3) 0.004(3) 0.034(3) 0.010(3)
N5 0.122(5) 0.049(4) 0.034(3) -0.005(3) 0.027(3) 0.022(4)
O1 0.100(4) 0.136(6) 0.044(3) 0.020(3) 0.045(3) 0.023(4)
O2 0.037(2) 0.087(3) 0.047(2) -0.004(2) 0.027(2) 0.016(2)
Cl4 0.110(2) 0.176(3) 0.141(3) 0.007(2) 0.077(2) 0.011(2)
Cl3 0.147(2) 0.0895(17) 0.1092(19) -0.0116(14) 0.0907(18) -0.0236(16)
Cl1 0.132(3) 0.193(5) 0.437(11) -0.005(6) 0.143(5) 0.003(3)
Cl2 0.164(4) 0.178(4) 0.381(8) 0.061(5) 0.158(5) 0.028(3)
Pr1 0.02846(15) 0.03610(17) 0.03563(17) -0.00025(13) 0.02164(13) 0.00098(12)
S1 0.0530(9) 0.0806(12) 0.0405(9) -0.0080(8) 0.0308(8) -0.0290(8)
S2 0.0382(7) 0.0711(11) 0.0388(8) 0.0007(7) 0.0218(7) -0.0144(7)
S3 0.0601(9) 0.0435(9) 0.0504(9) 0.0030(7) 0.0391(8) 0.0115(7)
S4 0.0624(9) 0.0516(9) 0.0461(9) 0.0063(7) 0.0365(8) 0.0194(7)
S5 0.0468(8) 0.0411(8) 0.0377(8) 0.0024(6) 0.0217(7) 0.0041(7)
S6 0.0534(8) 0.0419(8) 0.0367(8) 0.0010(6) 0.0248(7) 0.0091(7)

loop_
_atom_type_symbol
_atom_type_description
_atom_type_scat_dispersion_real
_atom_type_scat_dispersion_imag
_atom_type_scat_source
C C 0.0033 0.0016 'International Tables Vol C Tables 4.2.6.8 and 6.1.1.4'
N N 0.0061 0.0033 'International Tables Vol C Tables 4.2.6.8 and 6.1.1.4'
O O 0.0106 0.0060 'International Tables Vol C Tables 4.2.6.8 and 6.1.1.4'
Pr Pr -0.2180 2.8214 'International Tables Vol C Tables 4.2.6.8 and 6.1.1.4'
S S 0.1246 0.1234 'International Tables Vol C Tables 4.2.6.8 and 6.1.1.4'
H H 0.0000 0.0000 'International Tables Vol C Tables 4.2.6.8 and 6.1.1.4'
Cl Cl 0.1484 0.1585 'International Tables Vol C Tables 4.2.6.8 and 6.1.1.4'

loop_
_geom_angle_atom_site_label_1
_geom_angle_atom_site_label_2
_geom_angle_atom_site_label_3
_geom_angle
_geom_angle_site_symmetry_1
_geom_angle_site_symmetry_3
N1 C1 C2 124.6(6) . .
N1 C1 H1 117.7 . .
C2 C1 H1 117.7 . .
C3 C2 C1 118.9(6) . .
C3 C2 H2 120.5 . .
C1 C2 H2 120.5 . .
C2 C3 C4 119.8(5) . .
C2 C3 H3 120.1 . .
C4 C3 H3 120.1 . .
C5 C4 C3 117.0(5) . .
C5 C4 C6 120.3(6) . .
C3 C4 C6 122.7(6) . .
N1 C5 C4 122.9(5) . .
N1 C5 C9 118.7(4) . .
C4 C5 C9 118.4(5) . .
C7 C6 C4 121.0(6) . .
C7 C6 H6 119.5 . .
C4 C6 H6 119.5 . .
C6 C7 C8 121.2(6) . .
C6 C7 H7 119.4 . .
C8 C7 H7 119.4 . .
C10 C8 C9 119.0(5) . .
C10 C8 C7 122.2(6) . .
C9 C8 C7 118.8(6) . .
N2 C9 C8 121.2(5) . .
N2 C9 C5 118.6(4) . .
C8 C9 C5 120.2(5) . .
C11 C10 C8 119.3(6) . .
C11 C10 H10 120.3 . .
C8 C10 H10 120.3 . .
C10 C11 C12 119.4(6) . .
C10 C11 H11 120.3 . .
C12 C11 H11 120.3 . .
N2 C12 C11 124.1(6) . .
N2 C12 H12 118.0 . .
C11 C12 H12 118.0 . .
N4B C13 S1 118.4(7) . .
N4A C13 S1 120.2(7) . .
N4B C13 S2 120.7(6) . .
N4A C13 S2 117.1(8) . .
S1 C13 S2 118.8(3) . .
C15A C14A N4A 115.9(19) 2_546 .
C15A C14A H14A 108.3 2_546 .
N4A C14A H14A 108.3 . .
C15A C14A H14B 108.3 2_546 .
N4A C14A H14B 108.3 . .
H14A C14A H14B 107.4 . .
C14A C15A O2 134(2) 2_556 .
C14A C15A H15A 103.8 2_556 .
O2 C15A H15A 103.8 . .
C14A C15A H15B 103.8 2_556 .
O2 C15A H15B 103.8 . .
H15A C15A H15B 105.4 . .
C17A C16A N4A 114(6) 2_546 .
C17A C16A H16A 108.9 2_546 .
N4A C16A H16A 108.9 . .
C17A C16A H16B 108.8 2_546 .
N4A C16A H16B 108.9 . .
H16A C16A H16B 107.7 . .
O2 C17A C16A 117(10) . 2_556
O2 C17A H17A 108.0 . .
C16A C17A H17A 108.1 2_556 .
O2 C17A H17B 108.0 . .
C16A C17A H17B 108.1 2_556 .
H17A C17A H17B 107.3 . .
C13 N4A C16A 123.9(12) . .
C13 N4A C14A 124.7(12) . .
C16A N4A C14A 111.1(12) . .
C15B C14B N4B 119.8(13) 2_546 .
C15B C14B H14C 107.4 2_546 .
N4B C14B H14C 107.4 . .
C15B C14B H14D 107.4 2_546 .
N4B C14B H14D 107.4 . .
H14C C14B H14D 106.9 . .
C14B C15B O2 127.3(14) 2_556 .
C14B C15B H15C 105.5 2_556 .
O2 C15B H15C 105.5 . .
C14B C15B H15D 105.5 2_556 .
O2 C15B H15D 105.5 . .
H15C C15B H15D 106.1 . .
C17B C16B N4B 114(4) 2_546 .
C17B C16B H16C 108.8 2_546 .
N4B C16B H16C 108.8 . .
C17B C16B H16D 108.7 2_546 .
N4B C16B H16D 108.8 . .
H16C C16B H16D 107.7 . .
C16B C17B O2 115(6) 2_556 .
C16B C17B H17C 108.7 2_556 .
O2 C17B H17C 108.7 . .
C16B C17B H17D 108.5 2_556 .
O2 C17B H17D 108.6 . .
H17C C17B H17D 107.6 . .
C13 N4B C16B 126.9(10) . .
C13 N4B C14B 123.1(11) . .
C16B N4B C14B 109.5(10) . .
N3 C18 S3 121.7(4) . .
N3 C18 S4 120.5(4) . .
S3 C18 S4 117.7(3) . .
C20 C19 N3 111.7(8) . .
C20 C19 H19A 109.3 . .
N3 C19 H19A 109.3 . .
C20 C19 H19B 109.3 . .
N3 C19 H19B 109.3 . .
H19A C19 H19B 107.9 . .
O1 C20 C19 115.3(8) . .
O1 C20 H20A 108.4 . .
C19 C20 H20A 108.4 . .
O1 C20 H20B 108.4 . .
C19 C20 H20B 108.4 . .
H20A C20 H20B 107.5 . .
O1 C21 C22 115.0(8) . .
O1 C21 H21A 108.5 . .
C22 C21 H21A 108.5 . .
O1 C21 H21B 108.5 . .
C22 C21 H21B 108.5 . .
H21A C21 H21B 107.5 . .
C21 C22 N3 110.3(7) . .
C21 C22 H22A 109.6 . .
N3 C22 H22A 109.6 . .
C21 C22 H22B 109.6 . .
N3 C22 H22B 109.6 . .
H22A C22 H22B 108.1 . .
N5 C23 S6 120.2(5) . .
N5 C23 S5 120.8(5) . .
S6 C23 S5 119.0(3) . .
C25A C24A N5 117.0(18) . .
C25A C24A H24A 108.0 . .
N5 C24A H24A 108.0 . .
C25A C24A H24B 108.0 . .
N5 C24A H24B 108.0 . .
H24A C24A H24B 107.3 . .
C24A C25A O3A 127.4(17) . .
C24A C25A H25A 105.4 . .
O3A C25A H25A 105.4 . .
C24A C25A H25B 105.4 . .
O3A C25A H25B 105.4 . .
H25A C25A H25B 106.0 . .
C27A C26A O3A 124.1(19) . .
C27A C26A H26A 106.3 . .
O3A C26A H26A 106.3 . .
C27A C26A H26B 106.3 . .
O3A C26A H26B 106.3 . .
H26A C26A H26B 106.4 . .
C26A C27A N5 124.3(18) . .
C26A C27A H27A 106.3 . .
N5 C27A H27A 106.3 . .
C26A C27A H27B 106.3 . .
N5 C27A H27B 106.3 . .
H27A C27A H27B 106.4 . .
C26A O3A C25A 105.4(19) . .
C25B C24B N5 128(2) . .
C25B C24B H24C 105.4 . .
N5 C24B H24C 105.4 . .
C25B C24B H24D 105.4 . .
N5 C24B H24D 105.4 . .
H24C C24B H24D 106.0 . .
C24B C25B O3B 123(2) . .
C24B C25B H25C 106.6 . .
O3B C25B H25C 106.6 . .
C24B C25B H25D 106.6 . .
O3B C25B H25D 106.6 . .
H25C C25B H25D 106.6 . .
C27B C26B O3B 127.1(17) . .
C27B C26B H26C 105.5 . .
O3B C26B H26C 105.5 . .
C27B C26B H26D 105.5 . .
O3B C26B H26D 105.5 . .
H26C C26B H26D 106.1 . .
C26B C27B N5 122.6(17) . .
C26B C27B H27C 106.7 . .
N5 C27B H27C 106.7 . .
C26B C27B H27D 106.7 . .
N5 C27B H27D 106.7 . .
H27C C27B H27D 106.6 . .
C25B O3B C26B 108.0(16) . .
Cl3 C31 Cl4 115.2(6) . .
Cl3 C31 H31A 108.5 . .
Cl4 C31 H31A 108.5 . .
Cl3 C31 H31B 108.5 . .
Cl4 C31 H31B 108.5 . .
H31A C31 H31B 107.5 . .
Cl2 C32 Cl1 97.8(12) . .
Cl2 C32 H32A 112.2 . .
Cl1 C32 H32A 112.2 . .
Cl2 C32 H32B 112.2 . .
Cl1 C32 H32B 112.2 . .
H32A C32 H32B 109.8 . .
C1 N1 C5 116.8(5) . .
C1 N1 Pr1 122.8(4) . .
C5 N1 Pr1 120.3(3) . .
C12 N2 C9 117.0(5) . .
C12 N2 Pr1 122.5(4) . .
C9 N2 Pr1 120.5(3) . .
C18 N3 C19 123.4(6) . .
C18 N3 C22 124.6(6) . .
C19 N3 C22 111.9(6) . .
C23 N5 C27A 123.4(9) . .
C23 N5 C24A 120.0(10) . .
C27A N5 C24A 108.5(16) . .
C23 N5 C27B 123.7(8) . .
C23 N5 C24B 126.0(9) . .
C27B N5 C24B 101.5(13) . .
C21 O1 C20 110.6(6) . .
C17A O2 C15A 110(6) . .
C15B O2 C17B 112(4) . .
C17A O2 Pr1 123(6) . .
C15B O2 Pr1 124.4(7) . .
C15A O2 Pr1 121.5(9) . .
C17B O2 Pr1 124(4) . .
N2 Pr1 N1 61.65(13) . .
N2 Pr1 O2 146.05(14) . .
N1 Pr1 O2 146.51(14) . .
N2 Pr1 S1 87.62(10) . .
N1 Pr1 S1 141.19(10) . .
O2 Pr1 S1 71.59(11) . .
N2 Pr1 S5 84.36(10) . .
N1 Pr1 S5 72.55(9) . .
O2 Pr1 S5 89.34(9) . .
S1 Pr1 S5 130.90(4) . .
N2 Pr1 S4 127.28(10) . .
N1 Pr1 S4 90.06(10) . .
O2 Pr1 S4 80.85(10) . .
S1 Pr1 S4 91.00(5) . .
S5 Pr1 S4 131.12(4) . .
N2 Pr1 S6 132.92(10) . .
N1 Pr1 S6 77.92(10) . .
O2 Pr1 S6 68.61(11) . .
S1 Pr1 S6 138.57(5) . .
S5 Pr1 S6 60.00(4) . .
S4 Pr1 S6 71.94(4) . .
N2 Pr1 S3 69.80(10) . .
N1 Pr1 S3 73.02(9) . .
O2 Pr1 S3 126.14(9) . .
S1 Pr1 S3 74.39(5) . .
S5 Pr1 S3 143.84(4) . .
S4 Pr1 S3 59.24(4) . .
S6 Pr1 S3 121.96(4) . .
N2 Pr1 S2 76.72(10) . .
N1 Pr1 S2 126.46(10) . .
O2 Pr1 S2 69.68(11) . .
S1 Pr1 S2 59.79(4) . .
S5 Pr1 S2 71.23(4) . .
S4 Pr1 S2 143.38(5) . .
S6 Pr1 S2 114.27(5) . .
S3 Pr1 S2 123.50(5) . .
C13 S1 Pr1 90.8(2) . .
C13 S2 Pr1 88.1(2) . .
C18 S3 Pr1 91.23(19) . .
C18 S4 Pr1 91.7(2) . .
C23 S5 Pr1 90.2(2) . .
C23 S6 Pr1 89.8(2) . .

loop_
_geom_bond_atom_site_label_1
_geom_bond_atom_site_label_2
_geom_bond_distance
_geom_bond_site_symmetry_2
C1 N1 1.327(7) .
C1 C2 1.387(8) .
C1 H1 0.9300 .
C2 C3 1.347(9) .
C2 H2 0.9300 .
C3 C4 1.417(8) .
C3 H3 0.9300 .
C4 C5 1.407(7) .
C4 C6 1.429(9) .
C5 N1 1.362(6) .
C5 C9 1.437(7) .
C6 C7 1.331(10) .
C6 H6 0.9300 .
C7 C8 1.443(8) .
C7 H7 0.9300 .
C8 C10 1.389(9) .
C8 C9 1.407(7) .
C9 N2 1.374(6) .
C10 C11 1.339(9) .
C10 H10 0.9300 .
C11 C12 1.391(9) .
C11 H11 0.9300 .
C12 N2 1.323(7) .
C12 H12 0.9300 .
C13 N4B 1.349(14) .
C13 N4A 1.418(15) .
C13 S1 1.708(6) .
C13 S2 1.718(6) .
C14A C15A 1.09(3) 2_546
C14A N4A 1.47(2) .
C14A H14A 0.9700 .
C14A H14B 0.9700 .
C15A C14A 1.09(3) 2_556
C15A O2 1.46(3) .
C15A H15A 0.9700 .
C15A H15B 0.9700 .
C16A C17A 1.38(15) 2_546
C16A N4A 1.465(19) .
C16A H16A 0.9700 .
C16A H16B 0.9700 .
C17A O2 1.35(15) .
C17A C16A 1.38(15) 2_556
C17A H17A 0.9700 .
C17A H17B 0.9700 .
C14B C15B 1.23(2) 2_546
C14B N4B 1.493(17) .
C14B H14C 0.9700 .
C14B H14D 0.9700 .
C15B C14B 1.23(2) 2_556
C15B O2 1.449(16) .
C15B H15C 0.9700 .
C15B H15D 0.9700 .
C16B C17B 1.34(10) 2_546
C16B N4B 1.482(16) .
C16B H16C 0.9700 .
C16B H16D 0.9700 .
C17B C16B 1.34(10) 2_556
C17B O2 1.50(10) .
C17B H17C 0.9700 .
C17B H17D 0.9700 .
C18 N3 1.337(7) .
C18 S3 1.707(6) .
C18 S4 1.721(6) .
C19 C20 1.413(12) .
C19 N3 1.473(9) .
C19 H19A 0.9700 .
C19 H19B 0.9700 .
C20 O1 1.405(10) .
C20 H20A 0.9700 .
C20 H20B 0.9700 .
C21 O1 1.382(10) .
C21 C22 1.458(11) .
C21 H21A 0.9700 .
C21 H21B 0.9700 .
C22 N3 1.474(9) .
C22 H22A 0.9700 .
C22 H22B 0.9700 .
C23 N5 1.324(8) .
C23 S6 1.716(6) .
C23 S5 1.722(6) .
C24A C25A 1.27(3) .
C24A N5 1.48(2) .
C24A H24A 0.9700 .
C24A H24B 0.9700 .
C25A O3A 1.47(3) .
C25A H25A 0.9700 .
C25A H25B 0.9700 .
C26A C27A 1.21(2) .
C26A O3A 1.44(3) .
C26A H26A 0.9700 .
C26A H26B 0.9700 .
C27A N5 1.46(2) .
C27A H27A 0.9700 .
C27A H27B 0.9700 .
C24B C25B 0.99(2) .
C24B N5 1.55(2) .
C24B H24C 0.9700 .
C24B H24D 0.9700 .
C25B O3B 1.39(3) .
C25B H25C 0.9700 .
C25B H25D 0.9700 .
C26B C27B 1.03(2) .
C26B O3B 1.42(3) .
C26B H26C 0.9700 .
C26B H26D 0.9700 .
C27B N5 1.539(18) .
C27B H27C 0.9700 .
C27B H27D 0.9700 .
C31 Cl3 1.712(11) .
C31 Cl4 1.723(11) .
C31 H31A 0.9700 .
C31 H31B 0.9700 .
C32 Cl2 1.827(18) .
C32 Cl1 1.95(2) .
C32 H32A 0.9700 .
C32 H32B 0.9700 .
N1 Pr1 2.690(4) .
N2 Pr1 2.674(4) .
O2 Pr1 2.739(4) .
Pr1 S1 2.9192(16) .
Pr1 S5 2.9554(15) .
Pr1 S4 2.9578(16) .
Pr1 S6 2.9704(15) .
Pr1 S3 2.9785(15) .
Pr1 S2 2.9960(15) .

loop_
_geom_torsion_atom_site_label_1
_geom_torsion_atom_site_label_2
_geom_torsion_atom_site_label_3
_geom_torsion_atom_site_label_4
_geom_torsion
_geom_torsion_site_symmetry_1
N1 C1 C2 C3 1.0(10) .
C1 C2 C3 C4 0.7(9) .
C2 C3 C4 C5 -1.5(9) .
C2 C3 C4 C6 177.5(6) .
C3 C4 C5 N1 0.8(8) .
C6 C4 C5 N1 -178.3(5) .
C3 C4 C5 C9 -179.5(5) .
C6 C4 C5 C9 1.4(8) .
C5 C4 C6 C7 -0.5(10) .
C3 C4 C6 C7 -179.5(6) .
C4 C6 C7 C8 -0.6(11) .
C6 C7 C8 C10 179.0(7) .
C6 C7 C8 C9 0.8(9) .
C10 C8 C9 N2 1.3(8) .
C7 C8 C9 N2 179.5(5) .
C10 C8 C9 C5 -178.1(5) .
C7 C8 C9 C5 0.1(8) .
N1 C5 C9 N2 -0.9(7) .
C4 C5 C9 N2 179.4(5) .
N1 C5 C9 C8 178.5(5) .
C4 C5 C9 C8 -1.2(7) .
C9 C8 C10 C11 1.0(9) .
C7 C8 C10 C11 -177.2(6) .
C8 C10 C11 C12 -2.1(10) .
C10 C11 C12 N2 1.0(10) .
S1 C13 N4A C16A 11(2) .
S2 C13 N4A C16A 168.8(14) .
S1 C13 N4A C14A -175.4(15) .
S2 C13 N4A C14A -18(2) .
C17A C16A N4A C13 129(6) 2_546
C17A C16A N4A C14A -45(7) 2_546
C15A C14A N4A C13 -158(2) 2_546
C15A C14A N4A C16A 16(3) 2_546
S1 C13 N4B C16B -13.8(18) .
S2 C13 N4B C16B -177.1(11) .
S1 C13 N4B C14B 175.9(11) .
S2 C13 N4B C14B 12.6(18) .
C17B C16B N4B C13 -120(5) 2_546
C17B C16B N4B C14B 52(5) 2_546
C15B C14B N4B C13 146(2) 2_546
C15B C14B N4B C16B -26(3) 2_546
N3 C19 C20 O1 -52.2(12) .
O1 C21 C22 N3 52.6(10) .
N5 C24A C25A O3A 7(4) .
O3A C26A C27A N5 7(4) .
C27A C26A O3A C25A 24(3) .
C24A C25A O3A C26A -31(3) .
N5 C24B C25B O3B -16(5) .
O3B C26B C27B N5 6(5) .
C24B C25B O3B C26B 35(4) .
C27B C26B O3B C25B -30(4) .
C2 C1 N1 C5 -1.7(8) .
C2 C1 N1 Pr1 174.7(5) .
C4 C5 N1 C1 0.8(7) .
C9 C5 N1 C1 -178.9(5) .
C4 C5 N1 Pr1 -175.8(4) .
C9 C5 N1 Pr1 4.5(6) .
C11 C12 N2 C9 1.2(9) .
C11 C12 N2 Pr1 -178.5(5) .
C8 C9 N2 C12 -2.3(8) .
C5 C9 N2 C12 177.1(5) .
C8 C9 N2 Pr1 177.4(4) .
C5 C9 N2 Pr1 -3.2(6) .
S3 C18 N3 C19 5.5(9) .
S4 C18 N3 C19 -175.2(6) .
S3 C18 N3 C22 -179.7(6) .
S4 C18 N3 C22 -0.4(9) .
C20 C19 N3 C18 -136.3(8) .
C20 C19 N3 C22 48.3(10) .
C21 C22 N3 C18 136.8(7) .
C21 C22 N3 C19 -47.8(10) .
S6 C23 N5 C27A -17.0(15) .
S5 C23 N5 C27A 163.1(13) .
S6 C23 N5 C24A -162.0(15) .
S5 C23 N5 C24A 18.0(17) .
S6 C23 N5 C27B 21.4(17) .
S5 C23 N5 C27B -158.6(14) .
S6 C23 N5 C24B 162.7(13) .
S5 C23 N5 C24B -17.2(16) .
C26A C27A N5 C23 179.5(19) .
C26A C27A N5 C24A -32(3) .
C25A C24A N5 C23 173.9(18) .
C25A C24A N5 C27A 24(3) .
C26B C27B N5 C23 163(2) .
C26B C27B N5 C24B 14(3) .
C25B C24B N5 C23 -157(3) .
C25B C24B N5 C27B -9(4) .
C22 C21 O1 C20 -54.8(11) .
C19 C20 O1 C21 54.8(12) .
C16A C17A O2 C15A -18(11) 2_556
C16A C17A O2 Pr1 136(7) 2_556
C14B C15B O2 C17B -4(5) 2_556
C14B C15B O2 Pr1 178(2) 2_556
C14A C15A O2 C17A -16(7) 2_556
C14A C15A O2 Pr1 -171(3) 2_556
C16B C17B O2 C15B 30(8) 2_556
C16B C17B O2 Pr1 -152(5) 2_556
N4B C13 S1 Pr1 -179.7(10) .
N4A C13 S1 Pr1 140.9(12) .
S2 C13 S1 Pr1 -16.1(5) .
N4B C13 S2 Pr1 178.9(10) .
N4A C13 S2 Pr1 -142.0(11) .
S1 C13 S2 Pr1 15.7(5) .
N3 C18 S3 Pr1 -177.0(5) .
S4 C18 S3 Pr1 3.7(3) .
N3 C18 S4 Pr1 177.0(4) .
S3 C18 S4 Pr1 -3.7(3) .
N5 C23 S5 Pr1 170.3(6) .
S6 C23 S5 Pr1 -9.7(4) .
N5 C23 S6 Pr1 -170.3(6) .
S5 C23 S6 Pr1 9.7(4) .
